data_7251078
loop_
_publ_author_name
'Guo, Benyue'
'Hu, Lu'
'Pang, Siping'

_publ_section_title
;
 A methyl-driven strategy enhances sensitivity through the modulation of
 aromaticity
;
_journal_issue 45
_journal_name_full CrystEngComm
_journal_page_first 7328
_journal_page_last 7332
_journal_paper_doi 10.1039/D5CE00871A
_journal_volume 27
_journal_year 2025
_chemical_formula_moiety 'C6 H5 N8 O4, H2 O, H4 N'
_chemical_formula_sum 'C6 H11 N9 O5'
_chemical_formula_weight 289.24
_space_group_crystal_system monoclinic
_space_group_IT_number 15
_space_group_name_Hall '-C 2yc'
_space_group_name_H-M_alt 'C 1 2/c 1'
_atom_sites_solution_hydrogens mixed
_atom_sites_solution_primary dual
_audit_creation_date 2024-05-07
_audit_creation_method
;
Olex2 1.5-beta
(compiled 2024.02.16 svn.r378c4104 for OlexSys, GUI svn.r6928)
;
_audit_update_record
;
2024-09-20 deposited with the CCDC.	2025-09-19 downloaded from the CCDC.
;
_cell_angle_alpha 90
_cell_angle_beta 106.183(2)
_cell_angle_gamma 90
_cell_formula_units_Z 8
_cell_length_a 14.1206(6)
_cell_length_b 19.4498(8)
_cell_length_c 8.7731(3)
_cell_measurement_reflns_used 2673
_cell_measurement_temperature 150
_cell_measurement_theta_max 26.722
_cell_measurement_theta_min 2.678
_cell_volume 2314.00(16)
_computing_cell_refinement 'SAINT V8.40A (Bruker, 2019)'
_computing_data_reduction 'SAINT V8.40A (Bruker, 2019)'
_computing_molecular_graphics 'Olex2 1.5-beta (Dolomanov et al., 2009)'
_computing_publication_material 'Olex2 1.5-beta (Dolomanov et al., 2009)'
_computing_structure_refinement 'SHELXL 2018/3 (Sheldrick, 2015)'
_computing_structure_solution 'SHELXT 2014/5 (Sheldrick, 2014)'
_diffrn_ambient_temperature 150
_diffrn_measured_fraction_theta_full 0.987
_diffrn_measured_fraction_theta_max 0.985
_diffrn_measurement_device_type 'D8 VENTURE'
_diffrn_measurement_method '\f and \w scans'
_diffrn_radiation_type MoK\a
_diffrn_radiation_wavelength 0.71073
_diffrn_reflns_av_R_equivalents 0.0738
_diffrn_reflns_av_unetI/netI 0.0622
_diffrn_reflns_Laue_measured_fraction_full 0.987
_diffrn_reflns_Laue_measured_fraction_max 0.985
_diffrn_reflns_limit_h_max 17
_diffrn_reflns_limit_h_min -17
_diffrn_reflns_limit_k_max 24
_diffrn_reflns_limit_k_min -24
_diffrn_reflns_limit_l_max 11
_diffrn_reflns_limit_l_min -10
_diffrn_reflns_number 11228
_diffrn_reflns_point_group_measured_fraction_full 0.987
_diffrn_reflns_point_group_measured_fraction_max 0.985
_diffrn_reflns_theta_full 25.242
_diffrn_reflns_theta_max 26.929
_diffrn_reflns_theta_min 1.831
_diffrn_source_current 1.4
_diffrn_source_power 0.07
_diffrn_source_voltage 50.0
_diffrn_standards_number 0
_exptl_absorpt_coefficient_mu 0.143
_exptl_absorpt_correction_T_max 0.7455
_exptl_absorpt_correction_T_min 0.5492
_exptl_absorpt_correction_type multi-scan
_exptl_absorpt_process_details
;
SADABS-2016/2 (Bruker,2016/2) was used for absorption correction.
wR2(int) was 0.1185 before and 0.0709 after correction.
The Ratio of minimum to maximum transmission is 0.7367.
The \l/2 correction factor is Not present.
;
_exptl_crystal_colour yellow
_exptl_crystal_colour_primary yellow
_exptl_crystal_density_diffrn 1.660
_exptl_crystal_description block
_exptl_crystal_F_000 1200
_exptl_crystal_size_max 0.15
_exptl_crystal_size_mid 0.08
_exptl_crystal_size_min 0.06
_refine_diff_density_max 0.380
_refine_diff_density_min -0.317
_refine_diff_density_rms 0.066
_refine_ls_extinction_method none
_refine_ls_goodness_of_fit_ref 1.029
_refine_ls_hydrogen_treatment mixed
_refine_ls_matrix_type full
_refine_ls_number_parameters 205
_refine_ls_number_reflns 2480
_refine_ls_number_restraints 3
_refine_ls_restrained_S_all 1.028
_refine_ls_R_factor_all 0.0874
_refine_ls_R_factor_gt 0.0519
_refine_ls_shift/su_max 0.000
_refine_ls_shift/su_mean 0.000
_refine_ls_structure_factor_coef Fsqd
_refine_ls_weighting_details 'w=1/[\s^2^(Fo^2^)+(0.0555P)^2^+3.0595P] where P=(Fo^2^+2Fc^2^)/3'
_refine_ls_weighting_scheme calc
_refine_ls_wR_factor_gt 0.1171
_refine_ls_wR_factor_ref 0.1378
_reflns_Friedel_coverage 0.000
_reflns_number_gt 1719
_reflns_number_total 2480
_reflns_threshold_expression 'I > 2\s(I)'
_cod_data_source_file d5ce00871a2.cif
_cod_data_source_block mo_20240874_0m
_cod_depositor_comments 'Adding full bibliography for 7251074--7251079.cif.'
_cod_database_code 7251078
_shelx_shelxl_version_number 2018/3
_shelx_space_group_comment
;
The symmetry employed for this shelxl refinement is uniquely defined
by the following loop, which should always be used as a source of
symmetry information in preference to the above space-group names.
They are only intended as comments.
;
_shelx_estimated_absorpt_t_max 0.991
_shelx_estimated_absorpt_t_min 0.979
_olex2_refinement_description
;
1. Fixed Uiso
 At 1.2 times of:
  All N(H) groups
 At 1.5 times of:
  All C(H,H,H) groups, All O(H) groups
2. Restrained distances
 O5-H5B = O5-H5A
 0.87 with sigma of 0.02
 H5B-H5B_$1
 2.3 with sigma of 0.02
3.a Free rotating group:
 O5(H5A)
3.b Aromatic/amide H refined with riding coordinates:
 N6(H6), N9(H9)
3.c Idealised Me refined as rotating group:
 C6(H6A,H6B,H6C)
;
_olex2_submission_special_instructions 'No special instructions were received'

loop_
_space_group_symop_operation_xyz
'x, y, z'
'-x, y, -z+1/2'
'x+1/2, y+1/2, z'
'-x+1/2, y+1/2, -z+1/2'
'-x, -y, -z'
'x, -y, z-1/2'
'-x+1/2, -y+1/2, -z'
'x+1/2, -y+1/2, z-1/2'

loop_
_atom_site_label
_atom_site_type_symbol
_atom_site_fract_x
_atom_site_fract_y
_atom_site_fract_z
_atom_site_U_iso_or_equiv
_atom_site_adp_type
_atom_site_occupancy
_atom_site_site_symmetry_order
_atom_site_calc_flag
_atom_site_refinement_flags_posn
_atom_site_refinement_flags_adp
_atom_site_refinement_flags_occupancy
_atom_site_disorder_assembly
_atom_site_disorder_group
O1 O 0.26714(12) 0.78321(8) 0.7345(2) 0.0259(4) Uani 1 1 d . . . . .
O2 O 0.31043(13) 0.67726(8) 0.7122(2) 0.0272(4) Uani 1 1 d . . . . .
O5 O 0.46292(14) 0.94829(9) 0.5834(2) 0.0300(5) Uani 1 1 d DG . . . .
H5A H 0.482682 0.908899 0.556652 0.045 Uiso 1 1 d DG U . . .
O4 O 0.69290(14) 0.51265(8) 0.3128(2) 0.0330(5) Uani 1 1 d . . . . .
O3 O 0.58158(15) 0.50979(9) 0.4393(3) 0.0408(5) Uani 1 1 d . . . . .
N6 N 0.50507(14) 0.62093(10) 0.5024(2) 0.0221(5) Uani 1 1 d . . . . .
H6 H 0.503025 0.575828 0.508722 0.027 Uiso 1 1 calc R U . . .
N9 N 0.63024(14) 0.76422(9) 0.3764(2) 0.0197(4) Uani 1 1 d . . . . .
H9 H 0.676264 0.754172 0.329916 0.024 Uiso 1 1 calc R U . . .
N7 N 0.63435(15) 0.61175(9) 0.3667(2) 0.0219(5) Uani 1 1 d . . . . .
N1 N 0.44025(14) 0.65549(10) 0.5622(2) 0.0219(5) Uani 1 1 d . . . . .
N8 N 0.63435(15) 0.54331(10) 0.3732(3) 0.0251(5) Uani 1 1 d . . . . .
N10 N 0.52838(14) 0.82638(9) 0.4766(2) 0.0202(5) Uani 1 1 d . . . . .
N4 N 0.38045(14) 0.76656(10) 0.6130(2) 0.0214(5) Uani 1 1 d . . . . .
N3 N 0.31964(14) 0.73939(10) 0.6849(2) 0.0217(5) Uani 1 1 d . . . . .
N2 N 0.23609(19) 0.59007(12) 0.4185(3) 0.0271(5) Uani 1 1 d . . . . .
C3 C 0.57409(17) 0.71867(12) 0.4325(3) 0.0194(5) Uani 1 1 d . . . . .
C4 C 0.57214(17) 0.64627(11) 0.4346(3) 0.0197(5) Uani 1 1 d . . . . .
C1 C 0.44204(17) 0.72366(12) 0.5590(3) 0.0198(5) Uani 1 1 d . . . . .
C5 C 0.60067(17) 0.82820(11) 0.4068(3) 0.0209(5) Uani 1 1 d . . . . .
C2 C 0.51138(17) 0.75742(11) 0.4935(3) 0.0186(5) Uani 1 1 d . . . . .
C6 C 0.64258(18) 0.89241(12) 0.3612(3) 0.0244(6) Uani 1 1 d . . . . .
H6A H 0.701667 0.881465 0.328149 0.037 Uiso 1 1 calc R U . . .
H6B H 0.660130 0.923753 0.452215 0.037 Uiso 1 1 calc R U . . .
H6C H 0.593615 0.914412 0.273129 0.037 Uiso 1 1 calc R U . . .
H2A H 0.229(2) 0.6335(19) 0.371(4) 0.055(10) Uiso 1 1 d . . . . .
H2B H 0.176(2) 0.5726(14) 0.429(3) 0.035(8) Uiso 1 1 d . . . . .
H2C H 0.264(2) 0.5633(16) 0.355(4) 0.043(9) Uiso 1 1 d . . . . .
H2D H 0.283(3) 0.594(2) 0.514(6) 0.090(15) Uiso 1 1 d . . . . .
H5B H 0.515(4) 0.971(4) 0.628(3) 0.28(4) Uiso 1 1 d D . . . .

loop_
_atom_site_aniso_label
_atom_site_aniso_U_11
_atom_site_aniso_U_22
_atom_site_aniso_U_33
_atom_site_aniso_U_23
_atom_site_aniso_U_13
_atom_site_aniso_U_12
O1 0.0299(10) 0.0202(9) 0.0339(11) -0.0004(7) 0.0192(8) 0.0043(7)
O2 0.0346(10) 0.0166(9) 0.0357(11) 0.0029(7) 0.0188(8) -0.0007(7)
O5 0.0381(11) 0.0181(9) 0.0401(12) -0.0031(8) 0.0212(9) 0.0010(8)
O4 0.0456(11) 0.0197(9) 0.0453(12) 0.0013(8) 0.0318(10) 0.0083(8)
O3 0.0519(12) 0.0185(9) 0.0680(15) 0.0043(9) 0.0430(12) 0.0007(9)
N6 0.0257(11) 0.0151(10) 0.0289(12) 0.0005(8) 0.0132(9) 0.0015(8)
N9 0.0238(10) 0.0147(9) 0.0249(11) 0.0010(8) 0.0141(9) 0.0006(8)
N7 0.0284(11) 0.0127(9) 0.0289(12) 0.0032(8) 0.0151(9) 0.0024(8)
N1 0.0239(11) 0.0185(10) 0.0272(12) 0.0000(8) 0.0137(9) 0.0022(8)
N8 0.0322(12) 0.0180(10) 0.0308(13) 0.0022(9) 0.0183(10) 0.0030(9)
N10 0.0249(11) 0.0142(9) 0.0238(11) 0.0017(8) 0.0107(9) 0.0002(8)
N4 0.0236(11) 0.0198(10) 0.0257(12) 0.0015(8) 0.0150(9) 0.0018(8)
N3 0.0212(10) 0.0205(10) 0.0248(11) 0.0010(8) 0.0085(9) 0.0012(8)
N2 0.0325(13) 0.0185(11) 0.0365(15) 0.0015(10) 0.0199(12) 0.0004(10)
C3 0.0219(12) 0.0185(12) 0.0192(12) 0.0016(9) 0.0078(10) -0.0011(10)
C4 0.0229(12) 0.0162(12) 0.0208(13) 0.0011(9) 0.0076(10) 0.0023(10)
C1 0.0224(12) 0.0190(12) 0.0186(12) 0.0006(9) 0.0066(10) 0.0014(9)
C5 0.0265(13) 0.0140(11) 0.0229(13) -0.0002(9) 0.0079(10) 0.0012(10)
C2 0.0207(12) 0.0167(11) 0.0197(12) 0.0018(9) 0.0075(10) 0.0027(9)
C6 0.0259(13) 0.0176(12) 0.0331(15) 0.0011(10) 0.0138(11) -0.0003(10)

loop_
_atom_type_symbol
_atom_type_description
_atom_type_scat_dispersion_real
_atom_type_scat_dispersion_imag
_atom_type_scat_source
C C 0.0033 0.0016 'International Tables Vol C Tables 4.2.6.8 and 6.1.1.4'
H H 0.0000 0.0000 'International Tables Vol C Tables 4.2.6.8 and 6.1.1.4'
N N 0.0061 0.0033 'International Tables Vol C Tables 4.2.6.8 and 6.1.1.4'
O O 0.0106 0.0060 'International Tables Vol C Tables 4.2.6.8 and 6.1.1.4'

loop_
_geom_angle_atom_site_label_1
_geom_angle_atom_site_label_2
_geom_angle_atom_site_label_3
_geom_angle
_geom_angle_site_symmetry_1
_geom_angle_site_symmetry_3
_geom_angle_publ_flag
H5A O5 H5B 106.5 . . ?
N1 N6 H6 115.7 . . ?
C4 N6 H6 115.7 . . ?
C4 N6 N1 128.7(2) . . ?
C3 N9 H9 126.8 . . ?
C5 N9 H9 126.8 . . ?
C5 N9 C3 106.31(19) . . ?
N8 N7 C4 117.69(19) . . ?
C1 N1 N6 117.96(19) . . ?
O4 N8 N7 116.79(19) . . ?
O3 N8 O4 119.90(19) . . ?
O3 N8 N7 123.3(2) . . ?
C5 N10 C2 104.76(18) . . ?
N3 N4 C1 118.79(19) . . ?
O1 N3 N4 114.43(18) . . ?
O2 N3 O1 118.57(19) . . ?
O2 N3 N4 127.0(2) . . ?
H2A N2 H2B 112(3) . . ?
H2A N2 H2C 105(3) . . ?
H2A N2 H2D 107(3) . . ?
H2B N2 H2C 114(2) . . ?
H2B N2 H2D 112(3) . . ?
H2C N2 H2D 106(3) . . ?
N9 C3 C4 131.8(2) . . ?
N9 C3 C2 106.5(2) . . ?
C2 C3 C4 121.6(2) . . ?
N6 C4 N7 129.0(2) . . ?
N6 C4 C3 113.0(2) . . ?
N7 C4 C3 117.9(2) . . ?
N1 C1 N4 125.4(2) . . ?
N1 C1 C2 119.2(2) . . ?
N4 C1 C2 115.4(2) . . ?
N9 C5 C6 123.3(2) . . ?
N10 C5 N9 112.48(19) . . ?
N10 C5 C6 124.2(2) . . ?
N10 C2 C3 109.9(2) . . ?
N10 C2 C1 130.7(2) . . ?
C3 C2 C1 119.5(2) . . ?
C5 C6 H6A 109.5 . . ?
C5 C6 H6B 109.5 . . ?
C5 C6 H6C 109.5 . . ?
H6A C6 H6B 109.5 . . ?
H6A C6 H6C 109.5 . . ?
H6B C6 H6C 109.5 . . ?

loop_
_geom_bond_atom_site_label_1
_geom_bond_atom_site_label_2
_geom_bond_distance
_geom_bond_site_symmetry_2
_geom_bond_publ_flag
O1 N3 1.283(2) . ?
O2 N3 1.246(2) . ?
O5 H5A 0.8698 . ?
O5 H5B 0.85(2) . ?
O4 N8 1.251(3) . ?
O3 N8 1.248(3) . ?
N6 H6 0.8800 . ?
N6 N1 1.354(3) . ?
N6 C4 1.344(3) . ?
N9 H9 0.8800 . ?
N9 C3 1.369(3) . ?
N9 C5 1.362(3) . ?
N7 N8 1.332(3) . ?
N7 C4 1.367(3) . ?
N1 C1 1.327(3) . ?
N10 C5 1.329(3) . ?
N10 C2 1.378(3) . ?
N4 N3 1.310(3) . ?
N4 C1 1.381(3) . ?
N2 H2A 0.93(4) . ?
N2 H2B 0.94(3) . ?
N2 H2C 0.93(3) . ?
N2 H2D 0.92(5) . ?
C3 C4 1.409(3) . ?
C3 C2 1.379(3) . ?
C1 C2 1.426(3) . ?
C5 C6 1.484(3) . ?
C6 H6A 0.9800 . ?
C6 H6B 0.9800 . ?
C6 H6C 0.9800 . ?

loop_
_geom_torsion_atom_site_label_1
_geom_torsion_atom_site_label_2
_geom_torsion_atom_site_label_3
_geom_torsion_atom_site_label_4
_geom_torsion
_geom_torsion_site_symmetry_1
_geom_torsion_site_symmetry_2
_geom_torsion_site_symmetry_3
_geom_torsion_site_symmetry_4
_geom_torsion_publ_flag
N6 N1 C1 N4 179.1(2) . . . . ?
N6 N1 C1 C2 0.0(3) . . . . ?
N9 C3 C4 N6 179.8(2) . . . . ?
N9 C3 C4 N7 -1.8(4) . . . . ?
N9 C3 C2 N10 -0.3(3) . . . . ?
N9 C3 C2 C1 179.0(2) . . . . ?
N1 N6 C4 N7 -176.3(2) . . . . ?
N1 N6 C4 C3 1.9(3) . . . . ?
N1 C1 C2 N10 -179.8(2) . . . . ?
N1 C1 C2 C3 1.0(3) . . . . ?
N8 N7 C4 N6 -3.8(4) . . . . ?
N8 N7 C4 C3 178.0(2) . . . . ?
N4 C1 C2 N10 0.9(4) . . . . ?
N4 C1 C2 C3 -178.2(2) . . . . ?
N3 N4 C1 N1 5.6(4) . . . . ?
N3 N4 C1 C2 -175.2(2) . . . . ?
C3 N9 C5 N10 -0.9(3) . . . . ?
C3 N9 C5 C6 -178.8(2) . . . . ?
C4 N6 N1 C1 -1.6(4) . . . . ?
C4 N7 N8 O4 -178.8(2) . . . . ?
C4 N7 N8 O3 -0.9(3) . . . . ?
C4 C3 C2 N10 -180.0(2) . . . . ?
C4 C3 C2 C1 -0.6(4) . . . . ?
C1 N4 N3 O1 178.3(2) . . . . ?
C1 N4 N3 O2 0.3(3) . . . . ?
C5 N9 C3 C4 -179.7(2) . . . . ?
C5 N9 C3 C2 0.7(3) . . . . ?
C5 N10 C2 C3 -0.2(3) . . . . ?
C5 N10 C2 C1 -179.4(2) . . . . ?
C2 N10 C5 N9 0.7(3) . . . . ?
C2 N10 C5 C6 178.6(2) . . . . ?
C2 C3 C4 N6 -0.7(3) . . . . ?
C2 C3 C4 N7 177.7(2) . . . . ?
